data_7053338
loop_
_publ_author_name
'Ye, Hong-Mei'
'Ren, Ning'
'Zhang, Jian-Jun'
'Sun, Shu-Jing'
'Wang, Juan-Fen'

_publ_section_title
;
 Crystal structures, luminescent and thermal properties of a new series of
 lanthanide complexes with 4-ethylbenzoic acid
;
_journal_issue 3
_journal_name_full 'New Journal of Chemistry'
_journal_page_first 533
_journal_paper_doi 10.1039/b9nj00504h
_journal_volume 34
_journal_year 2010
_chemical_formula_sum 'C78 H70 Dy2 N4 O12'
_chemical_formula_weight 1580.38
_chemical_name_systematic
;
?
;
_space_group_IT_number 14
_symmetry_cell_setting monoclinic
_symmetry_space_group_name_Hall '-P 2yn'
_symmetry_space_group_name_H-M 'P 1 21/n 1'
_atom_sites_solution_hydrogens geom
_atom_sites_solution_primary direct
_atom_sites_solution_secondary difmap
_audit_creation_method SHELXL-97
_cell_angle_alpha 90.00
_cell_angle_beta 93.593(2)
_cell_angle_gamma 90.00
_cell_formula_units_Z 2
_cell_length_a 10.0098(13)
_cell_length_b 23.815(3)
_cell_length_c 13.7457(18)
_cell_measurement_reflns_used 10878
_cell_measurement_temperature 293(2)
_cell_measurement_theta_max 27.50
_cell_measurement_theta_min 3.09
_cell_volume 3270.3(7)
_computing_cell_refinement 'CrystalClear (Rigaku Inc., 2008)'
_computing_data_collection 'CrystalClear (Rigaku Inc., 2008)'
_computing_data_reduction 'CrystalClear (Rigaku Inc., 2008)'
_computing_molecular_graphics 'Siemens SHELXTL'
_computing_publication_material 'Siemens SHELXTL'
_computing_structure_refinement 'SHELXL-97 (Sheldrick, 1997)'
_computing_structure_solution 'SHELXS-97 (Sheldrick, 1990)'
_diffrn_ambient_temperature 293(2)
_diffrn_detector_area_resol_mean 28.5714
_diffrn_measured_fraction_theta_full 0.985
_diffrn_measured_fraction_theta_max 0.986
_diffrn_measurement_device_type Saturn724+
_diffrn_measurement_method Multi-scan
_diffrn_radiation_monochromator graphite
_diffrn_radiation_source 'Rotating Anode'
_diffrn_radiation_type MoK\a
_diffrn_radiation_wavelength 0.71073
_diffrn_reflns_av_R_equivalents 0.0321
_diffrn_reflns_av_sigmaI/netI 0.0319
_diffrn_reflns_limit_h_max 12
_diffrn_reflns_limit_h_min -12
_diffrn_reflns_limit_k_max 30
_diffrn_reflns_limit_k_min -30
_diffrn_reflns_limit_l_max 17
_diffrn_reflns_limit_l_min -17
_diffrn_reflns_number 26694
_diffrn_reflns_theta_full 27.49
_diffrn_reflns_theta_max 27.49
_diffrn_reflns_theta_min 3.09
_diffrn_standards_decay_% 0
_diffrn_standards_interval_count 0
_diffrn_standards_interval_time 0
_diffrn_standards_number 0
_exptl_absorpt_coefficient_mu 2.337
_exptl_absorpt_correction_T_max 0.6522
_exptl_absorpt_correction_T_min 0.5742
_exptl_absorpt_correction_type empirical
_exptl_crystal_colour Colorless
_exptl_crystal_density_diffrn 1.605
_exptl_crystal_density_method 'not measured'
_exptl_crystal_description Block
_exptl_crystal_F_000 1588
_exptl_crystal_size_max 0.27
_exptl_crystal_size_mid 0.27
_exptl_crystal_size_min 0.20
_refine_diff_density_max 0.914
_refine_diff_density_min -0.609
_refine_diff_density_rms 0.095
_refine_ls_extinction_method none
_refine_ls_goodness_of_fit_ref 0.999
_refine_ls_hydrogen_treatment constr
_refine_ls_matrix_type full
_refine_ls_number_parameters 436
_refine_ls_number_reflns 7385
_refine_ls_number_restraints 0
_refine_ls_restrained_S_all 0.999
_refine_ls_R_factor_all 0.0337
_refine_ls_R_factor_gt 0.0302
_refine_ls_shift/su_max 0.002
_refine_ls_shift/su_mean 0.000
_refine_ls_structure_factor_coef Fsqd
_refine_ls_weighting_details 'calc w=1/[\s^2^(Fo^2^)+(0.0378P)^2^+3.9860P] where P=(Fo^2^+2Fc^2^)/3'
_refine_ls_weighting_scheme calc
_refine_ls_wR_factor_gt 0.0676
_refine_ls_wR_factor_ref 0.0699
_reflns_number_gt 6928
_reflns_number_total 7385
_reflns_threshold_expression >2sigma(I)
_cod_data_source_file b9nj00504h.txt
_cod_data_source_block bo87
_cod_depositor_comments
;
The following automatic conversions were performed:

'_symmetry_cell_setting' value 'Monoclinic' changed to 'monoclinic'
according to /home/saulius/struct/CIF-dictionaries/cif_core.dic
dictionary named 'cif_core.dic' version 2.4.2 from 2011-04-26.

Automatic conversion script
Id: cif_fix_values 1891 2012-01-12 08:04:46Z andrius 
;
_cod_original_sg_symbol_H-M P2(1)/n
_cod_database_code 7053338

loop_
_symmetry_equiv_pos_as_xyz
'x, y, z'
'-x+1/2, y+1/2, -z+1/2'
'-x, -y, -z'
'x-1/2, -y-1/2, z-1/2'

loop_
_atom_site_label
_atom_site_type_symbol
_atom_site_fract_x
_atom_site_fract_y
_atom_site_fract_z
_atom_site_U_iso_or_equiv
_atom_site_adp_type
_atom_site_occupancy
_atom_site_symmetry_multiplicity
_atom_site_calc_flag
_atom_site_refinement_flags
Dy1 Dy 0.446692(12) 0.591961(5) 0.598690(9) 0.00881(5) Uani 1 1 d .
O1 O 0.2940(2) 0.60017(9) 0.72354(14) 0.0146(4) Uani 1 1 d .
O2 O 0.4992(2) 0.57485(9) 0.77101(15) 0.0149(4) Uani 1 1 d .
O3 O 0.2259(2) 0.59037(8) 0.51066(15) 0.0131(4) Uani 1 1 d .
O4 O 0.3279(2) 0.67107(8) 0.53999(15) 0.0145(4) Uani 1 1 d .
O5 O 0.5067(2) 0.58804(8) 0.43813(15) 0.0137(4) Uani 1 1 d .
O6 O 0.5712(2) 0.50205(8) 0.39941(14) 0.0144(4) Uani 1 1 d .
N1 N 0.5723(2) 0.67586(10) 0.66493(17) 0.0113(5) Uani 1 1 d .
N2 N 0.6969(2) 0.57934(10) 0.61647(17) 0.0103(5) Uani 1 1 d .
C1 C 0.2007(3) 0.56813(13) 0.9069(2) 0.0154(6) Uani 1 1 d .
H1 H 0.1349 0.5748 0.8554 0.019 Uiso 1 1 calc R
C2 C 0.1621(3) 0.55388(13) 0.9990(2) 0.0193(6) Uani 1 1 d .
H2 H 0.0697 0.5501 1.0098 0.023 Uiso 1 1 calc R
C3 C 0.2574(3) 0.54506(12) 1.0758(2) 0.0172(6) Uani 1 1 d .
C4 C 0.3918(3) 0.55140(13) 1.0587(2) 0.0193(6) Uani 1 1 d .
H4 H 0.4577 0.5466 1.1109 0.023 Uiso 1 1 calc R
C5 C 0.4311(3) 0.56453(12) 0.9668(2) 0.0158(6) Uani 1 1 d .
H5 H 0.5235 0.5680 0.9560 0.019 Uiso 1 1 calc R
C6 C 0.3355(3) 0.57262(12) 0.8903(2) 0.0128(6) Uani 1 1 d .
C7 C 0.3796(3) 0.58354(11) 0.7900(2) 0.0132(6) Uani 1 1 d .
C8 C 0.2162(4) 0.53052(13) 1.1766(2) 0.0220(7) Uani 1 1 d .
H8A H 0.2816 0.5039 1.2079 0.026 Uiso 1 1 calc R
H8B H 0.1275 0.5120 1.1717 0.026 Uiso 1 1 calc R
C9 C 0.2096(4) 0.58336(13) 1.2391(2) 0.0239(7) Uani 1 1 d .
H9A H 0.2979 0.6012 1.2450 0.029 Uiso 1 1 calc R
H9B H 0.1822 0.5732 1.3040 0.029 Uiso 1 1 calc R
H9C H 0.1443 0.6096 1.2083 0.029 Uiso 1 1 calc R
C10 C 0.0988(3) 0.73324(12) 0.4866(2) 0.0159(6) Uani 1 1 d .
H10 H 0.1772 0.7525 0.5105 0.019 Uiso 1 1 calc R
C11 C -0.0155(3) 0.76333(13) 0.4601(2) 0.0177(6) Uani 1 1 d .
H11 H -0.0151 0.8030 0.4665 0.021 Uiso 1 1 calc R
C12 C -0.1311(3) 0.73612(13) 0.4242(2) 0.0156(6) Uani 1 1 d .
C13 C -0.1292(3) 0.67789(12) 0.4175(2) 0.0148(6) Uani 1 1 d .
H13 H -0.2079 0.6586 0.3942 0.018 Uiso 1 1 calc R
C14 C -0.0149(3) 0.64741(12) 0.4442(2) 0.0137(6) Uani 1 1 d .
H14 H -0.0157 0.6076 0.4388 0.016 Uiso 1 1 calc R
C15 C 0.1009(3) 0.67488(12) 0.4787(2) 0.0119(6) Uani 1 1 d .
C16 C 0.2247(3) 0.64324(12) 0.5103(2) 0.0121(6) Uani 1 1 d .
C17 C -0.2552(3) 0.76889(13) 0.3926(2) 0.0184(6) Uani 1 1 d .
H17A H -0.2287 0.8072 0.3737 0.022 Uiso 1 1 calc R
H17B H -0.2992 0.7507 0.3343 0.022 Uiso 1 1 calc R
C18 C -0.3533(5) 0.7731(3) 0.4697(3) 0.0679(19) Uani 1 1 d .
H18A H -0.3768 0.7353 0.4912 0.082 Uiso 1 1 calc R
H18B H -0.4342 0.7923 0.4433 0.082 Uiso 1 1 calc R
H18C H -0.3134 0.7943 0.5253 0.082 Uiso 1 1 calc R
C19 C 0.7391(3) 0.54812(13) 0.2625(2) 0.0172(6) Uani 1 1 d .
H19 H 0.7635 0.5123 0.2882 0.021 Uiso 1 1 calc R
C20 C 0.8085(3) 0.57100(13) 0.1880(2) 0.0185(6) Uani 1 1 d .
H20 H 0.8810 0.5507 0.1637 0.022 Uiso 1 1 calc R
C21 C 0.7742(3) 0.62312(12) 0.1478(2) 0.0153(6) Uani 1 1 d .
C22 C 0.6664(3) 0.65174(12) 0.1839(2) 0.0158(6) Uani 1 1 d .
H22 H 0.6393 0.6868 0.1561 0.019 Uiso 1 1 calc R
C23 C 0.5980(3) 0.62958(12) 0.2601(2) 0.0147(6) Uani 1 1 d .
H23 H 0.5264 0.6501 0.2852 0.018 Uiso 1 1 calc R
C24 C 0.6337(3) 0.57758(12) 0.2998(2) 0.0112(5) Uani 1 1 d .
C25 C 0.5646(3) 0.55436(12) 0.3845(2) 0.0110(5) Uani 1 1 d .
C26 C 0.8505(3) 0.64620(13) 0.0654(2) 0.0181(6) Uani 1 1 d .
H26A H 0.9463 0.6364 0.0769 0.022 Uiso 1 1 calc R
H26B H 0.8433 0.6877 0.0653 0.022 Uiso 1 1 calc R
C27 C 0.8000(4) 0.62395(15) -0.0341(2) 0.0243(7) Uani 1 1 d .
H27A H 0.8026 0.5828 -0.0335 0.029 Uiso 1 1 calc R
H27B H 0.8572 0.6381 -0.0840 0.029 Uiso 1 1 calc R
H27C H 0.7078 0.6366 -0.0488 0.029 Uiso 1 1 calc R
C28 C 0.5113(3) 0.72286(12) 0.6909(2) 0.0148(6) Uani 1 1 d .
H28 H 0.4171 0.7255 0.6783 0.018 Uiso 1 1 calc R
C29 C 0.5780(3) 0.76816(12) 0.7353(2) 0.0159(6) Uani 1 1 d .
H29 H 0.5303 0.8007 0.7528 0.019 Uiso 1 1 calc R
C30 C 0.7141(3) 0.76497(12) 0.7534(2) 0.0170(6) Uani 1 1 d .
H30 H 0.7616 0.7956 0.7834 0.020 Uiso 1 1 calc R
C31 C 0.7831(3) 0.71659(12) 0.7275(2) 0.0138(6) Uani 1 1 d .
C32 C 0.9248(3) 0.71060(13) 0.7423(2) 0.0170(6) Uani 1 1 d .
H32 H 0.9761 0.7407 0.7704 0.020 Uiso 1 1 calc R
C33 C 0.9874(3) 0.66324(13) 0.7173(2) 0.0167(6) Uani 1 1 d .
H33 H 1.0819 0.6605 0.7278 0.020 Uiso 1 1 calc R
C34 C 0.9134(3) 0.61698(12) 0.6750(2) 0.0126(6) Uani 1 1 d .
C35 C 0.9750(3) 0.56697(12) 0.6461(2) 0.0138(6) Uani 1 1 d .
H35 H 1.0692 0.5624 0.6555 0.017 Uiso 1 1 calc R
C36 C 0.8972(3) 0.52504(12) 0.6044(2) 0.0140(6) Uani 1 1 d .
H36 H 0.9370 0.4911 0.5843 0.017 Uiso 1 1 calc R
C37 C 0.7594(3) 0.53254(12) 0.5916(2) 0.0127(6) Uani 1 1 d .
H37 H 0.7070 0.5027 0.5637 0.015 Uiso 1 1 calc R
C38 C 0.7734(3) 0.62146(12) 0.65784(19) 0.0107(5) Uani 1 1 d .
C39 C 0.7065(3) 0.67223(12) 0.6838(2) 0.0112(5) Uani 1 1 d .

loop_
_atom_site_aniso_label
_atom_site_aniso_U_11
_atom_site_aniso_U_22
_atom_site_aniso_U_33
_atom_site_aniso_U_23
_atom_site_aniso_U_13
_atom_site_aniso_U_12
Dy1 0.00790(8) 0.00938(7) 0.00912(7) 0.00043(5) 0.00045(5) 0.00010(5)
O1 0.0129(11) 0.0218(11) 0.0091(10) 0.0013(8) 0.0008(8) 0.0030(8)
O2 0.0111(10) 0.0205(11) 0.0132(10) 0.0014(8) 0.0026(8) 0.0004(8)
O3 0.0138(11) 0.0122(10) 0.0130(10) 0.0004(8) -0.0015(8) 0.0019(8)
O4 0.0112(10) 0.0134(10) 0.0184(11) 0.0006(8) -0.0041(8) -0.0002(8)
O5 0.0142(11) 0.0155(10) 0.0117(10) 0.0012(8) 0.0033(8) 0.0030(8)
O6 0.0181(11) 0.0105(10) 0.0147(10) 0.0018(8) 0.0028(8) -0.0010(8)
N1 0.0115(12) 0.0131(11) 0.0094(11) 0.0006(9) 0.0014(9) 0.0015(9)
N2 0.0120(12) 0.0112(11) 0.0079(11) -0.0001(9) 0.0019(9) 0.0005(9)
C1 0.0170(15) 0.0167(14) 0.0127(14) 0.0001(11) 0.0014(12) -0.0008(12)
C2 0.0200(16) 0.0197(15) 0.0190(16) -0.0003(12) 0.0072(13) 0.0014(12)
C3 0.0287(17) 0.0111(13) 0.0125(14) 0.0009(11) 0.0073(13) 0.0017(12)
C4 0.0252(17) 0.0189(15) 0.0132(14) -0.0019(12) -0.0025(13) 0.0022(13)
C5 0.0151(15) 0.0167(14) 0.0160(15) 0.0003(11) 0.0031(12) 0.0004(12)
C6 0.0171(15) 0.0107(13) 0.0108(13) -0.0001(10) 0.0013(11) -0.0009(11)
C7 0.0162(16) 0.0089(13) 0.0146(14) -0.0023(10) 0.0017(12) -0.0016(11)
C8 0.0327(19) 0.0194(16) 0.0148(15) 0.0024(12) 0.0082(14) 0.0018(13)
C9 0.035(2) 0.0205(16) 0.0172(16) -0.0007(12) 0.0070(14) 0.0021(14)
C10 0.0158(15) 0.0155(14) 0.0160(14) -0.0034(11) -0.0028(12) -0.0019(12)
C11 0.0175(16) 0.0139(14) 0.0212(16) -0.0007(12) -0.0027(13) 0.0039(12)
C12 0.0144(15) 0.0178(15) 0.0145(14) 0.0021(11) 0.0002(12) 0.0042(12)
C13 0.0118(15) 0.0168(14) 0.0154(14) 0.0045(11) -0.0027(11) -0.0009(11)
C14 0.0156(15) 0.0107(13) 0.0145(14) 0.0024(11) -0.0012(11) -0.0013(11)
C15 0.0136(14) 0.0134(13) 0.0085(13) -0.0009(10) -0.0009(11) 0.0028(11)
C16 0.0126(14) 0.0173(14) 0.0066(12) -0.0004(10) 0.0016(11) -0.0004(11)
C17 0.0133(15) 0.0177(15) 0.0238(16) 0.0011(12) -0.0018(12) 0.0057(12)
C18 0.055(3) 0.120(5) 0.031(2) 0.026(3) 0.018(2) 0.066(3)
C19 0.0179(16) 0.0125(14) 0.0218(16) 0.0007(11) 0.0056(13) 0.0004(11)
C20 0.0188(16) 0.0154(14) 0.0221(16) 0.0015(12) 0.0084(13) 0.0041(12)
C21 0.0165(15) 0.0165(14) 0.0127(14) 0.0001(11) 0.0003(12) -0.0028(12)
C22 0.0172(15) 0.0155(14) 0.0145(14) 0.0040(11) -0.0010(12) -0.0001(12)
C23 0.0113(14) 0.0173(14) 0.0155(14) 0.0022(11) -0.0003(11) -0.0005(11)
C24 0.0117(14) 0.0105(13) 0.0111(13) -0.0003(10) -0.0013(11) -0.0031(10)
C25 0.0074(13) 0.0133(13) 0.0120(13) 0.0021(10) -0.0019(11) -0.0026(10)
C26 0.0167(16) 0.0223(16) 0.0156(15) 0.0039(12) 0.0033(12) -0.0020(12)
C27 0.0285(19) 0.0267(18) 0.0183(16) 0.0015(13) 0.0047(14) -0.0062(14)
C28 0.0139(15) 0.0167(14) 0.0142(14) -0.0002(11) 0.0044(11) 0.0032(11)
C29 0.0190(16) 0.0133(14) 0.0159(14) -0.0008(11) 0.0036(12) 0.0024(12)
C30 0.0200(16) 0.0148(14) 0.0159(14) -0.0006(11) -0.0011(12) -0.0029(12)
C31 0.0151(15) 0.0128(13) 0.0133(14) 0.0020(11) 0.0001(11) 0.0003(11)
C32 0.0130(15) 0.0190(15) 0.0184(15) -0.0024(12) -0.0027(12) -0.0068(12)
C33 0.0098(15) 0.0217(15) 0.0180(15) 0.0046(12) -0.0038(12) -0.0026(12)
C34 0.0115(14) 0.0153(14) 0.0109(13) 0.0032(11) 0.0004(11) 0.0004(11)
C35 0.0093(14) 0.0177(14) 0.0147(14) 0.0053(11) 0.0023(11) 0.0022(11)
C36 0.0150(15) 0.0139(14) 0.0134(14) 0.0000(11) 0.0032(11) 0.0044(11)
C37 0.0158(15) 0.0118(13) 0.0106(13) -0.0003(10) 0.0005(11) -0.0006(11)
C38 0.0100(14) 0.0137(13) 0.0081(12) 0.0018(10) -0.0004(10) -0.0037(11)
C39 0.0102(14) 0.0139(13) 0.0096(13) 0.0015(10) 0.0006(11) -0.0003(11)

loop_
_atom_type_symbol
_atom_type_description
_atom_type_scat_dispersion_real
_atom_type_scat_dispersion_imag
_atom_type_scat_source
C C 0.0033 0.0016 'International Tables Vol C Tables 4.2.6.8 and 6.1.1.4'
H H 0.0000 0.0000 'International Tables Vol C Tables 4.2.6.8 and 6.1.1.4'
N N 0.0061 0.0033 'International Tables Vol C Tables 4.2.6.8 and 6.1.1.4'
O O 0.0106 0.0060 'International Tables Vol C Tables 4.2.6.8 and 6.1.1.4'
Dy Dy -0.1892 4.4098 'International Tables Vol C Tables 4.2.6.8 and 6.1.1.4'

loop_
_geom_angle_atom_site_label_1
_geom_angle_atom_site_label_2
_geom_angle_atom_site_label_3
_geom_angle
_geom_angle_site_symmetry_1
_geom_angle_site_symmetry_3
O6 Dy1 O5 89.80(7) 3_666 .
O6 Dy1 O4 140.02(7) 3_666 .
O5 Dy1 O4 82.02(7) . .
O6 Dy1 O1 91.05(7) 3_666 .
O5 Dy1 O1 154.79(7) . .
O4 Dy1 O1 81.21(7) . .
O6 Dy1 O2 80.44(7) 3_666 .
O5 Dy1 O2 150.02(7) . .
O4 Dy1 O2 123.00(7) . .
O1 Dy1 O2 54.48(7) . .
O6 Dy1 O3 85.44(7) 3_666 .
O5 Dy1 O3 79.02(7) . .
O4 Dy1 O3 54.60(7) . .
O1 Dy1 O3 75.94(7) . .
O2 Dy1 O3 127.72(7) . .
O6 Dy1 N1 146.14(7) 3_666 .
O5 Dy1 N1 102.93(7) . .
O4 Dy1 N1 73.48(7) . .
O1 Dy1 N1 90.16(7) . .
O2 Dy1 N1 72.90(7) . .
O3 Dy1 N1 127.49(7) . .
O6 Dy1 N2 87.67(7) 3_666 .
O5 Dy1 N2 76.88(7) . .
O4 Dy1 N2 127.52(7) . .
O1 Dy1 N2 128.33(7) . .
O2 Dy1 N2 74.48(7) . .
O3 Dy1 N2 154.92(7) . .
N1 Dy1 N2 65.55(8) . .
O6 Dy1 C16 112.64(8) 3_666 .
O5 Dy1 C16 81.26(8) . .
O4 Dy1 C16 27.49(8) . .
O1 Dy1 C16 75.18(8) . .
O2 Dy1 C16 128.66(7) . .
O3 Dy1 C16 27.24(7) . .
N1 Dy1 C16 100.36(8) . .
N2 Dy1 C16 150.05(8) . .
O6 Dy1 C7 83.82(8) 3_666 .
O5 Dy1 C7 173.48(8) . .
O4 Dy1 C7 103.75(8) . .
O1 Dy1 C7 27.45(8) . .
O2 Dy1 C7 27.09(8) . .
O3 Dy1 C7 101.72(8) . .
N1 Dy1 C7 81.84(8) . .
N2 Dy1 C7 101.46(8) . .
C16 Dy1 C7 102.41(8) . .
C7 O1 Dy1 93.37(17) . .
C7 O2 Dy1 91.42(17) . .
C16 O3 Dy1 89.70(17) . .
C16 O4 Dy1 94.36(17) . .
C25 O5 Dy1 137.66(18) . .
C25 O6 Dy1 168.87(19) . 3_666
C28 N1 C39 117.8(3) . .
C28 N1 Dy1 122.65(19) . .
C39 N1 Dy1 119.24(18) . .
C37 N2 C38 117.5(2) . .
C37 N2 Dy1 123.69(19) . .
C38 N2 Dy1 118.76(18) . .
C6 C1 C2 119.9(3) . .
C6 C1 H1 120.1 . .
C2 C1 H1 120.1 . .
C1 C2 C3 120.7(3) . .
C1 C2 H2 119.7 . .
C3 C2 H2 119.7 . .
C4 C3 C2 118.7(3) . .
C4 C3 C8 120.2(3) . .
C2 C3 C8 121.1(3) . .
C5 C4 C3 120.9(3) . .
C5 C4 H4 119.6 . .
C3 C4 H4 119.6 . .
C4 C5 C6 120.1(3) . .
C4 C5 H5 120.0 . .
C6 C5 H5 120.0 . .
C1 C6 C5 119.7(3) . .
C1 C6 C7 120.8(3) . .
C5 C6 C7 119.5(3) . .
O2 C7 O1 120.4(3) . .
O2 C7 C6 120.2(3) . .
O1 C7 C6 119.4(3) . .
O2 C7 Dy1 61.49(15) . .
O1 C7 Dy1 59.18(15) . .
C6 C7 Dy1 173.3(2) . .
C3 C8 C9 110.5(3) . .
C3 C8 H8A 109.5 . .
C9 C8 H8A 109.5 . .
C3 C8 H8B 109.5 . .
C9 C8 H8B 109.5 . .
H8A C8 H8B 108.1 . .
C8 C9 H9A 109.5 . .
C8 C9 H9B 109.5 . .
H9A C9 H9B 109.5 . .
C8 C9 H9C 109.5 . .
H9A C9 H9C 109.5 . .
H9B C9 H9C 109.5 . .
C11 C10 C15 120.9(3) . .
C11 C10 H10 119.5 . .
C15 C10 H10 119.5 . .
C10 C11 C12 120.7(3) . .
C10 C11 H11 119.7 . .
C12 C11 H11 119.7 . .
C11 C12 C13 118.3(3) . .
C11 C12 C17 120.9(3) . .
C13 C12 C17 120.8(3) . .
C14 C13 C12 121.3(3) . .
C14 C13 H13 119.3 . .
C12 C13 H13 119.3 . .
C13 C14 C15 120.1(3) . .
C13 C14 H14 119.9 . .
C15 C14 H14 119.9 . .
C14 C15 C10 118.7(3) . .
C14 C15 C16 121.5(3) . .
C10 C15 C16 119.8(3) . .
O3 C16 O4 120.8(3) . .
O3 C16 C15 120.9(3) . .
O4 C16 C15 118.3(3) . .
O3 C16 Dy1 63.06(15) . .
O4 C16 Dy1 58.15(14) . .
C15 C16 Dy1 170.49(19) . .
C18 C17 C12 113.3(3) . .
C18 C17 H17A 108.9 . .
C12 C17 H17A 108.9 . .
C18 C17 H17B 108.9 . .
C12 C17 H17B 108.9 . .
H17A C17 H17B 107.7 . .
C17 C18 H18A 109.5 . .
C17 C18 H18B 109.5 . .
H18A C18 H18B 109.5 . .
C17 C18 H18C 109.5 . .
H18A C18 H18C 109.5 . .
H18B C18 H18C 109.5 . .
C20 C19 C24 120.1(3) . .
C20 C19 H19 120.0 . .
C24 C19 H19 120.0 . .
C19 C20 C21 121.5(3) . .
C19 C20 H20 119.3 . .
C21 C20 H20 119.3 . .
C20 C21 C22 118.2(3) . .
C20 C21 C26 119.9(3) . .
C22 C21 C26 121.9(3) . .
C23 C22 C21 120.7(3) . .
C23 C22 H22 119.6 . .
C21 C22 H22 119.6 . .
C22 C23 C24 120.5(3) . .
C22 C23 H23 119.8 . .
C24 C23 H23 119.8 . .
C23 C24 C19 119.1(3) . .
C23 C24 C25 120.9(3) . .
C19 C24 C25 119.9(3) . .
O5 C25 O6 123.8(3) . .
O5 C25 C24 118.3(2) . .
O6 C25 C24 117.9(3) . .
C21 C26 C27 113.1(3) . .
C21 C26 H26A 109.0 . .
C27 C26 H26A 109.0 . .
C21 C26 H26B 109.0 . .
C27 C26 H26B 109.0 . .
H26A C26 H26B 107.8 . .
C26 C27 H27A 109.5 . .
C26 C27 H27B 109.5 . .
H27A C27 H27B 109.5 . .
C26 C27 H27C 109.5 . .
H27A C27 H27C 109.5 . .
H27B C27 H27C 109.5 . .
N1 C28 C29 123.6(3) . .
N1 C28 H28 118.2 . .
C29 C28 H28 118.2 . .
C30 C29 C28 118.8(3) . .
C30 C29 H29 120.6 . .
C28 C29 H29 120.6 . .
C29 C30 C31 120.0(3) . .
C29 C30 H30 120.0 . .
C31 C30 H30 120.0 . .
C30 C31 C39 117.3(3) . .
C30 C31 C32 123.2(3) . .
C39 C31 C32 119.5(3) . .
C33 C32 C31 121.5(3) . .
C33 C32 H32 119.3 . .
C31 C32 H32 119.3 . .
C32 C33 C34 120.8(3) . .
C32 C33 H33 119.6 . .
C34 C33 H33 119.6 . .
C35 C34 C38 117.7(3) . .
C35 C34 C33 122.7(3) . .
C38 C34 C33 119.6(3) . .
C36 C35 C34 119.1(3) . .
C36 C35 H35 120.5 . .
C34 C35 H35 120.5 . .
C35 C36 C37 119.5(3) . .
C35 C36 H36 120.2 . .
C37 C36 H36 120.2 . .
N2 C37 C36 123.6(3) . .
N2 C37 H37 118.2 . .
C36 C37 H37 118.2 . .
N2 C38 C34 122.7(3) . .
N2 C38 C39 117.6(2) . .
C34 C38 C39 119.7(3) . .
N1 C39 C31 122.5(3) . .
N1 C39 C38 118.5(2) . .
C31 C39 C38 118.9(3) . .

loop_
_geom_bond_atom_site_label_1
_geom_bond_atom_site_label_2
_geom_bond_distance
_geom_bond_site_symmetry_2
Dy1 O6 2.246(2) 3_666
Dy1 O5 2.325(2) .
Dy1 O4 2.344(2) .
Dy1 O1 2.377(2) .
Dy1 O2 2.428(2) .
Dy1 O3 2.453(2) .
Dy1 N1 2.502(2) .
Dy1 N2 2.519(2) .
Dy1 C16 2.751(3) .
Dy1 C7 2.762(3) .
O1 C7 1.276(4) .
O2 C7 1.258(4) .
O3 C16 1.259(3) .
O4 C16 1.274(3) .
O5 C25 1.255(3) .
O6 C25 1.264(3) .
O6 Dy1 2.246(2) 3_666
N1 C28 1.334(4) .
N1 C39 1.355(4) .
N2 C37 1.333(4) .
N2 C38 1.364(4) .
C1 C6 1.386(4) .
C1 C2 1.389(4) .
C1 H1 0.9500 .
C2 C3 1.394(5) .
C2 H2 0.9500 .
C3 C4 1.389(5) .
C3 C8 1.511(4) .
C4 C5 1.381(4) .
C4 H4 0.9500 .
C5 C6 1.391(4) .
C5 H5 0.9500 .
C6 C7 1.496(4) .
C8 C9 1.527(4) .
C8 H8A 0.9900 .
C8 H8B 0.9900 .
C9 H9A 0.9800 .
C9 H9B 0.9800 .
C9 H9C 0.9800 .
C10 C11 1.379(4) .
C10 C15 1.394(4) .
C10 H10 0.9500 .
C11 C12 1.390(4) .
C11 H11 0.9500 .
C12 C13 1.390(4) .
C12 C17 1.507(4) .
C13 C14 1.385(4) .
C13 H13 0.9500 .
C14 C15 1.388(4) .
C14 H14 0.9500 .
C15 C16 1.491(4) .
C17 C18 1.493(5) .
C17 H17A 0.9900 .
C17 H17B 0.9900 .
C18 H18A 0.9800 .
C18 H18B 0.9800 .
C18 H18C 0.9800 .
C19 C20 1.385(4) .
C19 C24 1.392(4) .
C19 H19 0.9500 .
C20 C21 1.393(4) .
C20 H20 0.9500 .
C21 C22 1.394(4) .
C21 C26 1.509(4) .
C22 C23 1.391(4) .
C22 H22 0.9500 .
C23 C24 1.391(4) .
C23 H23 0.9500 .
C24 C25 1.497(4) .
C26 C27 1.523(4) .
C26 H26A 0.9900 .
C26 H26B 0.9900 .
C27 H27A 0.9800 .
C27 H27B 0.9800 .
C27 H27C 0.9800 .
C28 C29 1.390(4) .
C28 H28 0.9500 .
C29 C30 1.371(4) .
C29 H29 0.9500 .
C30 C31 1.400(4) .
C30 H30 0.9500 .
C31 C39 1.417(4) .
C31 C32 1.427(4) .
C32 C33 1.345(4) .
C32 H32 0.9500 .
C33 C34 1.430(4) .
C33 H33 0.9500 .
C34 C35 1.410(4) .
C34 C38 1.410(4) .
C35 C36 1.371(4) .
C35 H35 0.9500 .
C36 C37 1.390(4) .
C36 H36 0.9500 .
C37 H37 0.9500 .
C38 C39 1.438(4) .

loop_
_geom_torsion_atom_site_label_1
_geom_torsion_atom_site_label_2
_geom_torsion_atom_site_label_3
_geom_torsion_atom_site_label_4
_geom_torsion
_geom_torsion_site_symmetry_1
O6 Dy1 O1 C7 74.39(17) 3_666
O5 Dy1 O1 C7 166.15(17) .
O4 Dy1 O1 C7 -145.02(17) .
O2 Dy1 O1 C7 -3.06(15) .
O3 Dy1 O1 C7 159.43(17) .
N1 Dy1 O1 C7 -71.76(17) .
N2 Dy1 O1 C7 -13.5(2) .
C16 Dy1 O1 C7 -172.44(18) .
O6 Dy1 O2 C7 -95.13(17) 3_666
O5 Dy1 O2 C7 -167.72(16) .
O4 Dy1 O2 C7 49.66(18) .
O1 Dy1 O2 C7 3.10(15) .
O3 Dy1 O2 C7 -18.56(19) .
N1 Dy1 O2 C7 105.99(17) .
N2 Dy1 O2 C7 174.64(18) .
C16 Dy1 O2 C7 16.3(2) .
O6 Dy1 O3 C16 177.09(17) 3_666
O5 Dy1 O3 C16 -92.23(17) .
O4 Dy1 O3 C16 -4.27(15) .
O1 Dy1 O3 C16 84.85(17) .
O2 Dy1 O3 C16 102.89(17) .
N1 Dy1 O3 C16 5.7(2) .
N2 Dy1 O3 C16 -108.4(2) .
C7 Dy1 O3 C16 94.38(17) .
O6 Dy1 O4 C16 6.4(2) 3_666
O5 Dy1 O4 C16 86.40(17) .
O1 Dy1 O4 C16 -74.71(16) .
O2 Dy1 O4 C16 -111.44(16) .
O3 Dy1 O4 C16 4.24(15) .
N1 Dy1 O4 C16 -167.50(18) .
N2 Dy1 O4 C16 153.02(15) .
C7 Dy1 O4 C16 -90.50(17) .
O6 Dy1 O5 C25 -29.3(3) 3_666
O4 Dy1 O5 C25 -170.0(3) .
O1 Dy1 O5 C25 -121.3(3) .
O2 Dy1 O5 C25 40.9(3) .
O3 Dy1 O5 C25 -114.7(3) .
N1 Dy1 O5 C25 119.0(3) .
N2 Dy1 O5 C25 58.4(3) .
C16 Dy1 O5 C25 -142.2(3) .
C7 Dy1 O5 C25 -17.6(8) .
O6 Dy1 N1 C28 -137.7(2) 3_666
O5 Dy1 N1 C28 112.7(2) .
O4 Dy1 N1 C28 35.2(2) .
O1 Dy1 N1 C28 -45.6(2) .
O2 Dy1 N1 C28 -98.1(2) .
O3 Dy1 N1 C28 26.7(3) .
N2 Dy1 N1 C28 -178.4(2) .
C16 Dy1 N1 C28 29.4(2) .
C7 Dy1 N1 C28 -71.8(2) .
O6 Dy1 N1 C39 36.1(3) 3_666
O5 Dy1 N1 C39 -73.5(2) .
O4 Dy1 N1 C39 -151.0(2) .
O1 Dy1 N1 C39 128.3(2) .
O2 Dy1 N1 C39 75.8(2) .
O3 Dy1 N1 C39 -159.44(18) .
N2 Dy1 N1 C39 -4.59(19) .
C16 Dy1 N1 C39 -156.8(2) .
C7 Dy1 N1 C39 102.0(2) .
O6 Dy1 N2 C37 22.4(2) 3_666
O5 Dy1 N2 C37 -68.0(2) .
O4 Dy1 N2 C37 -136.9(2) .
O1 Dy1 N2 C37 111.9(2) .
O2 Dy1 N2 C37 103.1(2) .
O3 Dy1 N2 C37 -51.7(3) .
N1 Dy1 N2 C37 -179.0(2) .
C16 Dy1 N2 C37 -112.1(2) .
C7 Dy1 N2 C37 105.6(2) .
O6 Dy1 N2 C38 -154.5(2) 3_666
O5 Dy1 N2 C38 115.2(2) .
O4 Dy1 N2 C38 46.2(2) .
O1 Dy1 N2 C38 -65.0(2) .
O2 Dy1 N2 C38 -73.78(19) .
O3 Dy1 N2 C38 131.5(2) .
N1 Dy1 N2 C38 4.16(18) .
C16 Dy1 N2 C38 71.0(3) .
C7 Dy1 N2 C38 -71.3(2) .
C6 C1 C2 C3 1.3(5) .
C1 C2 C3 C4 0.7(5) .
C1 C2 C3 C8 178.9(3) .
C2 C3 C4 C5 -1.9(5) .
C8 C3 C4 C5 179.8(3) .
C3 C4 C5 C6 1.2(5) .
C2 C1 C6 C5 -2.0(4) .
C2 C1 C6 C7 175.2(3) .
C4 C5 C6 C1 0.8(4) .
C4 C5 C6 C7 -176.5(3) .
Dy1 O2 C7 O1 -5.5(3) .
Dy1 O2 C7 C6 172.5(2) .
Dy1 O1 C7 O2 5.6(3) .
Dy1 O1 C7 C6 -172.4(2) .
C1 C6 C7 O2 -163.6(3) .
C5 C6 C7 O2 13.7(4) .
C1 C6 C7 O1 14.4(4) .
C5 C6 C7 O1 -168.3(3) .
C1 C6 C7 Dy1 -61.3(19) .
C5 C6 C7 Dy1 116.0(18) .
O6 Dy1 C7 O2 81.08(16) 3_666
O5 Dy1 C7 O2 69.3(7) .
O4 Dy1 C7 O2 -138.84(16) .
O1 Dy1 C7 O2 -174.5(3) .
O3 Dy1 C7 O2 165.10(16) .
N1 Dy1 C7 O2 -68.16(16) .
N2 Dy1 C7 O2 -5.27(17) .
C16 Dy1 C7 O2 -167.04(16) .
O6 Dy1 C7 O1 -104.39(16) 3_666
O5 Dy1 C7 O1 -116.2(7) .
O4 Dy1 C7 O1 35.69(17) .
O2 Dy1 C7 O1 174.5(3) .
O3 Dy1 C7 O1 -20.37(17) .
N1 Dy1 C7 O1 106.37(17) .
N2 Dy1 C7 O1 169.26(16) .
C16 Dy1 C7 O1 7.48(17) .
O6 Dy1 C7 C6 -24.9(18) 3_666
O5 Dy1 C7 C6 -37(2) .
O4 Dy1 C7 C6 115.2(18) .
O1 Dy1 C7 C6 79.5(18) .
O2 Dy1 C7 C6 -106.0(19) .
O3 Dy1 C7 C6 59.1(18) .
N1 Dy1 C7 C6 -174.2(18) .
N2 Dy1 C7 C6 -111.3(18) .
C16 Dy1 C7 C6 86.9(18) .
C4 C3 C8 C9 83.3(4) .
C2 C3 C8 C9 -94.9(4) .
C15 C10 C11 C12 -0.5(5) .
C10 C11 C12 C13 1.2(5) .
C10 C11 C12 C17 -178.3(3) .
C11 C12 C13 C14 -1.1(5) .
C17 C12 C13 C14 178.4(3) .
C12 C13 C14 C15 0.2(4) .
C13 C14 C15 C10 0.5(4) .
C13 C14 C15 C16 178.5(3) .
C11 C10 C15 C14 -0.3(4) .
C11 C10 C15 C16 -178.4(3) .
Dy1 O3 C16 O4 7.5(3) .
Dy1 O3 C16 C15 -170.1(2) .
Dy1 O4 C16 O3 -7.8(3) .
Dy1 O4 C16 C15 169.8(2) .
C14 C15 C16 O3 -3.3(4) .
C10 C15 C16 O3 174.7(3) .
C14 C15 C16 O4 179.0(3) .
C10 C15 C16 O4 -3.0(4) .
C14 C15 C16 Dy1 -115.6(12) .
C10 C15 C16 Dy1 62.4(13) .
O6 Dy1 C16 O3 -3.14(18) 3_666
O5 Dy1 C16 O3 82.96(16) .
O4 Dy1 C16 O3 172.4(3) .
O1 Dy1 C16 O3 -88.00(16) .
O2 Dy1 C16 O3 -99.07(17) .
N1 Dy1 C16 O3 -175.39(16) .
N2 Dy1 C16 O3 126.32(18) .
C7 Dy1 C16 O3 -91.56(17) .
O6 Dy1 C16 O4 -175.58(15) 3_666
O5 Dy1 C16 O4 -89.48(16) .
O1 Dy1 C16 O4 99.57(17) .
O2 Dy1 C16 O4 88.49(18) .
O3 Dy1 C16 O4 -172.4(3) .
N1 Dy1 C16 O4 12.17(17) .
N2 Dy1 C16 O4 -46.1(2) .
C7 Dy1 C16 O4 96.01(17) .
O6 Dy1 C16 C15 114.0(12) 3_666
O5 Dy1 C16 C15 -159.9(12) .
O4 Dy1 C16 C15 -70.5(12) .
O1 Dy1 C16 C15 29.1(12) .
O2 Dy1 C16 C15 18.0(13) .
O3 Dy1 C16 C15 117.1(13) .
N1 Dy1 C16 C15 -58.3(12) .
N2 Dy1 C16 C15 -116.6(12) .
C7 Dy1 C16 C15 25.5(13) .
C11 C12 C17 C18 -96.1(4) .
C13 C12 C17 C18 84.4(4) .
C24 C19 C20 C21 -0.8(5) .
C19 C20 C21 C22 -0.8(5) .
C19 C20 C21 C26 -178.9(3) .
C20 C21 C22 C23 2.1(4) .
C26 C21 C22 C23 -179.8(3) .
C21 C22 C23 C24 -1.8(4) .
C22 C23 C24 C19 0.2(4) .
C22 C23 C24 C25 177.5(3) .
C20 C19 C24 C23 1.1(5) .
C20 C19 C24 C25 -176.2(3) .
Dy1 O5 C25 O6 24.0(4) .
Dy1 O5 C25 C24 -153.9(2) .
Dy1 O6 C25 O5 106.1(10) 3_666
Dy1 O6 C25 C24 -76.0(10) 3_666
C23 C24 C25 O5 -22.4(4) .
C19 C24 C25 O5 154.8(3) .
C23 C24 C25 O6 159.5(3) .
C19 C24 C25 O6 -23.2(4) .
C20 C21 C26 C27 83.5(4) .
C22 C21 C26 C27 -94.5(4) .
C39 N1 C28 C29 0.5(4) .
Dy1 N1 C28 C29 174.4(2) .
N1 C28 C29 C30 0.3(5) .
C28 C29 C30 C31 -0.3(4) .
C29 C30 C31 C39 -0.6(4) .
C29 C30 C31 C32 178.7(3) .
C30 C31 C32 C33 179.4(3) .
C39 C31 C32 C33 -1.3(4) .
C31 C32 C33 C34 -0.1(5) .
C32 C33 C34 C35 178.9(3) .
C32 C33 C34 C38 1.1(4) .
C38 C34 C35 C36 -0.9(4) .
C33 C34 C35 C36 -178.7(3) .
C34 C35 C36 C37 -0.2(4) .
C38 N2 C37 C36 -0.9(4) .
Dy1 N2 C37 C36 -177.9(2) .
C35 C36 C37 N2 1.2(4) .
C37 N2 C38 C34 -0.2(4) .
Dy1 N2 C38 C34 176.9(2) .
C37 N2 C38 C39 179.4(2) .
Dy1 N2 C38 C39 -3.5(3) .
C35 C34 C38 N2 1.1(4) .
C33 C34 C38 N2 179.0(3) .
C35 C34 C38 C39 -178.5(3) .
C33 C34 C38 C39 -0.6(4) .
C28 N1 C39 C31 -1.4(4) .
Dy1 N1 C39 C31 -175.6(2) .
C28 N1 C39 C38 178.9(3) .
Dy1 N1 C39 C38 4.8(3) .
C30 C31 C39 N1 1.5(4) .
C32 C31 C39 N1 -177.9(3) .
C30 C31 C39 C38 -178.9(3) .
C32 C31 C39 C38 1.8(4) .
N2 C38 C39 N1 -0.8(4) .
C34 C38 C39 N1 178.8(2) .
N2 C38 C39 C31 179.6(2) .
C34 C38 C39 C31 -0.8(4) .
